data_4065621
loop_
_publ_author_name
'Busetto, Luigi'
'Marchetti, Fabio'
'Renili, Filippo'
'Zacchini, Stefano'
'Zanotti, Valerio'

_publ_section_title
;
 Addition of Alkynes to Zwitterionic \m-Vinyliminium Diiron Complexes: New
 Selenophene (Thiophene) and Vinyl Chalcogenide Functionalized Bridging
 Ligands
;
_journal_issue 7
_journal_name_full Organometallics
_journal_page_first 1797
_journal_paper_doi 10.1021/om100037t
_journal_volume 29
_journal_year 2010
_chemical_formula_sum 'C25 H27 Cl2 Fe2 N O6 Se'
_chemical_formula_weight 699.04
_chemical_name_systematic
; 
 ? 
;
_space_group_IT_number 14
_symmetry_cell_setting monoclinic
_symmetry_space_group_name_Hall '-P 2yn'
_symmetry_space_group_name_H-M 'P 1 21/n 1'
_atom_sites_solution_hydrogens geom
_atom_sites_solution_primary direct
_atom_sites_solution_secondary difmap
_audit_creation_method SHELXL-97
_cell_angle_alpha 90.00
_cell_angle_beta 104.709(2)
_cell_angle_gamma 90.00
_cell_formula_units_Z 4
_cell_length_a 8.8137(11)
_cell_length_b 24.972(3)
_cell_length_c 12.8501(16)
_cell_measurement_reflns_used 5404
_cell_measurement_temperature 296(2)
_cell_measurement_theta_max 26.9755
_cell_measurement_theta_min 2.5245
_cell_volume 2735.6(6)
_computing_structure_refinement 'SHELXL-97 (Sheldrick, 1997)'
_computing_structure_solution 'SHELXS-97 (Sheldrick, 1990)'
_diffrn_ambient_temperature 296(2)
_diffrn_measured_fraction_theta_full 0.999
_diffrn_measured_fraction_theta_max 0.999
_diffrn_measurement_device_type 'CCD area detector'
_diffrn_measurement_method 'phi and omega scans'
_diffrn_radiation_monochromator graphite
_diffrn_radiation_source 'fine-focus sealed tube'
_diffrn_radiation_type MoK\a
_diffrn_radiation_wavelength 0.71073
_diffrn_reflns_av_R_equivalents 0.0323
_diffrn_reflns_av_sigmaI/netI 0.0245
_diffrn_reflns_limit_h_max 10
_diffrn_reflns_limit_h_min -10
_diffrn_reflns_limit_k_max 30
_diffrn_reflns_limit_k_min -30
_diffrn_reflns_limit_l_max 15
_diffrn_reflns_limit_l_min -15
_diffrn_reflns_number 26910
_diffrn_reflns_theta_full 25.68
_diffrn_reflns_theta_max 25.68
_diffrn_reflns_theta_min 1.63
_exptl_absorpt_coefficient_mu 2.627
_exptl_absorpt_correction_T_max 0.6940
_exptl_absorpt_correction_T_min 0.5596
_exptl_absorpt_correction_type empirical
_exptl_crystal_colour dark-brown
_exptl_crystal_density_diffrn 1.697
_exptl_crystal_density_method 'not measured'
_exptl_crystal_description prism
_exptl_crystal_F_000 1408
_exptl_crystal_size_max 0.25
_exptl_crystal_size_mid 0.21
_exptl_crystal_size_min 0.15
_refine_diff_density_max 0.821
_refine_diff_density_min -0.713
_refine_diff_density_rms 0.070
_refine_ls_extinction_method none
_refine_ls_goodness_of_fit_ref 1.052
_refine_ls_hydrogen_treatment constr
_refine_ls_matrix_type full
_refine_ls_number_parameters 335
_refine_ls_number_reflns 5189
_refine_ls_number_restraints 166
_refine_ls_restrained_S_all 1.070
_refine_ls_R_factor_all 0.0476
_refine_ls_R_factor_gt 0.0389
_refine_ls_shift/su_max 0.001
_refine_ls_shift/su_mean 0.000
_refine_ls_structure_factor_coef Fsqd
_refine_ls_weighting_details 'calc w=1/[\s^2^(Fo^2^)+(0.0425P)^2^+4.3614P] where P=(Fo^2^+2Fc^2^)/3'
_refine_ls_weighting_scheme calc
_refine_ls_wR_factor_gt 0.0966
_refine_ls_wR_factor_ref 0.1010
_reflns_number_gt 4371
_reflns_number_total 5189
_reflns_threshold_expression >2sigma(I)
_cod_data_source_file om100037t_si_002.cif
_cod_data_source_block z117
_cod_depositor_comments
;
The following automatic conversions were performed:

'_symmetry_cell_setting' value 'Monoclinic' changed to 'monoclinic'
according to /home/saulius/struct/CIF-dictionaries/cif_core.dic
dictionary named 'cif_core.dic' version 2.4.1 from 2010-06-29.

Automatic conversion script
Id: cif_fix_values 1715 2011-07-08 13:25:40Z adriana 
;
_cod_original_sg_symbol_H-M P2(1)/n
_cod_database_code 4065621

loop_
_symmetry_equiv_pos_as_xyz
'x, y, z'
'-x+1/2, y+1/2, -z+1/2'
'-x, -y, -z'
'x-1/2, -y-1/2, z-1/2'

loop_
_atom_site_label
_atom_site_type_symbol
_atom_site_fract_x
_atom_site_fract_y
_atom_site_fract_z
_atom_site_U_iso_or_equiv
_atom_site_adp_type
_atom_site_occupancy
_atom_site_symmetry_multiplicity
_atom_site_calc_flag
_atom_site_refinement_flags
_atom_site_disorder_assembly
_atom_site_disorder_group
Fe1 Fe 0.08969(6) 0.22699(2) 0.94718(4) 0.04151(15) Uani 1 1 d . . .
Fe2 Fe -0.09829(6) 0.17376(2) 1.02702(4) 0.03809(14) Uani 1 1 d . . .
C1 C 0.2770(7) 0.2755(2) 0.9294(5) 0.0762(14) Uani 1 1 d U . .
H1 H 0.3477 0.2649 0.8905 0.091 Uiso 1 1 calc R . .
C2 C 0.1347(7) 0.3022(2) 0.8873(5) 0.0794(15) Uani 1 1 d U . .
H2 H 0.0953 0.3127 0.8161 0.095 Uiso 1 1 calc R . .
C3 C 0.0623(7) 0.31043(18) 0.9714(5) 0.0746(14) Uani 1 1 d U . .
H3 H -0.0333 0.3274 0.9664 0.090 Uiso 1 1 calc R . .
C4 C 0.1628(6) 0.2879(2) 1.0659(4) 0.0709(13) Uani 1 1 d U . .
H4 H 0.1444 0.2870 1.1340 0.085 Uiso 1 1 calc R . .
C5 C 0.2943(6) 0.2676(2) 1.0371(4) 0.0709(13) Uani 1 1 d U . .
H5 H 0.3799 0.2512 1.0837 0.085 Uiso 1 1 calc R . .
C6 C -0.3155(10) 0.1907(6) 1.0674(7) 0.051(2) Uiso 0.504(13) 1 d PDU A 1
H6 H -0.4112 0.1967 1.0181 0.061 Uiso 0.504(13) 1 calc PR A 1
C7 C -0.2015(16) 0.2300(4) 1.1056(9) 0.051(2) Uiso 0.504(13) 1 d PDU A 1
H7 H -0.2078 0.2660 1.0865 0.061 Uiso 0.504(13) 1 calc PR A 1
C8 C -0.0749(11) 0.2045(4) 1.1791(8) 0.045(2) Uiso 0.504(13) 1 d PDU A 1
H8 H 0.0172 0.2207 1.2178 0.054 Uiso 0.504(13) 1 calc PR A 1
C9 C -0.1160(13) 0.1479(4) 1.1825(9) 0.048(2) Uiso 0.504(13) 1 d PDU A 1
H9 H -0.0547 0.1212 1.2230 0.057 Uiso 0.504(13) 1 calc PR A 1
C10 C -0.2658(10) 0.1417(4) 1.1131(7) 0.048(2) Uiso 0.504(13) 1 d PDU A 1
H10 H -0.3222 0.1098 1.1000 0.058 Uiso 0.504(13) 1 calc PR A 1
C6' C -0.2902(10) 0.1612(5) 1.0938(8) 0.0431(19) Uiso 0.496(13) 1 d PDU A 2
H6' H -0.3730 0.1383 1.0639 0.052 Uiso 0.496(13) 1 calc PR A 2
C7' C -0.2863(14) 0.2148(5) 1.0714(7) 0.050(2) Uiso 0.496(13) 1 d PDU A 2
H7' H -0.3639 0.2344 1.0241 0.061 Uiso 0.496(13) 1 calc PR A 2
C8' C -0.1404(14) 0.2347(3) 1.1346(9) 0.051(2) Uiso 0.496(13) 1 d PDU A 2
H8' H -0.1052 0.2699 1.1365 0.061 Uiso 0.496(13) 1 calc PR A 2
C9' C -0.0570(10) 0.1900(4) 1.1953(7) 0.043(2) Uiso 0.496(13) 1 d PDU A 2
H9' H 0.0418 0.1911 1.2432 0.052 Uiso 0.496(13) 1 calc PR A 2
C10' C -0.1515(14) 0.1460(4) 1.1684(9) 0.050(3) Uiso 0.496(13) 1 d PDU A 2
H10' H -0.1274 0.1116 1.1953 0.060 Uiso 0.496(13) 1 calc PR A 2
C11 C -0.1392(5) 0.22067(15) 0.9107(3) 0.0457(9) Uani 1 1 d . A .
O1 O -0.2425(4) 0.24190(13) 0.8477(3) 0.0663(8) Uani 1 1 d . . .
C12 C 0.0848(5) 0.19677(16) 0.8244(3) 0.0505(9) Uani 1 1 d . . .
O2 O 0.0843(5) 0.18159(14) 0.7397(2) 0.0771(10) Uani 1 1 d . . .
C13 C 0.1257(4) 0.15886(14) 1.0382(3) 0.0375(7) Uani 1 1 d U A .
C14 C 0.1343(4) 0.11453(14) 0.9678(3) 0.0355(7) Uani 1 1 d U . .
C15 C 0.0059(4) 0.09115(13) 0.9003(3) 0.0354(7) Uani 1 1 d U A .
N1 N -0.1438(3) 0.10473(12) 0.9227(2) 0.0393(7) Uani 1 1 d . A .
C16 C 0.0351(4) 0.05362(14) 0.8248(3) 0.0395(8) Uani 1 1 d U . .
C17 C 0.1899(4) 0.04319(14) 0.8358(3) 0.0382(7) Uani 1 1 d U A .
Se1 Se 0.31878(4) 0.082539(16) 0.94756(3) 0.04325(12) Uani 1 1 d . A .
C18 C 0.2537(5) 0.15704(18) 1.1429(3) 0.0511(10) Uani 1 1 d U . .
H18A H 0.2378 0.1265 1.1843 0.077 Uiso 1 1 calc R A .
H18B H 0.2499 0.1891 1.1833 0.077 Uiso 1 1 calc R . .
H18C H 0.3543 0.1544 1.1272 0.077 Uiso 1 1 calc R . .
C19 C -0.2712(4) 0.11492(18) 0.8232(3) 0.0527(10) Uani 1 1 d . . .
H19A H -0.2320 0.1374 0.7753 0.079 Uiso 1 1 calc R A .
H19B H -0.3575 0.1324 0.8420 0.079 Uiso 1 1 calc R . .
H19C H -0.3061 0.0815 0.7883 0.079 Uiso 1 1 calc R . .
C20 C -0.1877(5) 0.05668(17) 0.9777(4) 0.0603(11) Uani 1 1 d . . .
H20A H -0.1828 0.0253 0.9354 0.090 Uiso 1 1 calc R A .
H20B H -0.2924 0.0609 0.9857 0.090 Uiso 1 1 calc R . .
H20C H -0.1160 0.0529 1.0473 0.090 Uiso 1 1 calc R . .
C21 C 0.2512(5) 0.00501(16) 0.7711(3) 0.0448(8) Uani 1 1 d U . .
O3 O 0.1722(4) -0.01703(13) 0.6922(3) 0.0625(8) Uani 1 1 d U A .
O4 O 0.4052(3) -0.00338(12) 0.8088(2) 0.0543(7) Uani 1 1 d U A .
C22 C 0.4741(6) -0.0402(2) 0.7472(4) 0.0660(12) Uani 1 1 d U . .
H22A H 0.4265 -0.0748 0.7466 0.099 Uiso 1 1 calc R A .
H22B H 0.5848 -0.0429 0.7793 0.099 Uiso 1 1 calc R . .
H22C H 0.4569 -0.0273 0.6748 0.099 Uiso 1 1 calc R . .
C23 C -0.0891(5) 0.02722(18) 0.7388(4) 0.0524(9) Uani 1 1 d U A .
O5 O -0.1544(4) -0.01336(14) 0.7504(3) 0.0777(10) Uani 1 1 d U . .
O6 O -0.1174(4) 0.05665(14) 0.6500(2) 0.0666(8) Uani 1 1 d U . .
C24 C -0.2376(8) 0.0375(3) 0.5593(5) 0.110(2) Uani 1 1 d U A .
H24A H -0.2648 0.0014 0.5726 0.165 Uiso 1 1 calc R . .
H24B H -0.1994 0.0385 0.4957 0.165 Uiso 1 1 calc R . .
H24C H -0.3287 0.0599 0.5493 0.165 Uiso 1 1 calc R . .
C25 C 0.1676(9) 0.1051(3) 0.5592(6) 0.114(2) Uani 1 1 d . . .
H25A H 0.1214 0.0696 0.5497 0.137 Uiso 1 1 calc R . .
H25B H 0.1196 0.1245 0.6078 0.137 Uiso 1 1 calc R . .
Cl1 Cl 0.3630(2) 0.09889(10) 0.6179(2) 0.1430(9) Uani 1 1 d . . .
Cl2 Cl 0.1244(3) 0.13573(13) 0.4422(2) 0.1735(12) Uani 1 1 d . . .

loop_
_atom_site_aniso_label
_atom_site_aniso_U_11
_atom_site_aniso_U_22
_atom_site_aniso_U_33
_atom_site_aniso_U_23
_atom_site_aniso_U_13
_atom_site_aniso_U_12
Fe1 0.0461(3) 0.0404(3) 0.0394(3) -0.0008(2) 0.0133(2) 0.0007(2)
Fe2 0.0339(3) 0.0473(3) 0.0344(3) 0.0020(2) 0.0112(2) 0.0081(2)
C1 0.078(3) 0.069(3) 0.090(3) -0.011(3) 0.036(3) -0.027(3)
C2 0.105(4) 0.053(3) 0.078(3) 0.010(2) 0.019(3) -0.022(3)
C3 0.082(3) 0.040(2) 0.103(4) -0.010(2) 0.024(3) -0.001(2)
C4 0.092(3) 0.058(3) 0.068(3) -0.024(2) 0.030(3) -0.020(2)
C5 0.067(3) 0.060(3) 0.083(3) -0.014(2) 0.014(2) -0.019(2)
C11 0.051(2) 0.042(2) 0.043(2) 0.0009(16) 0.0088(17) 0.0072(17)
O1 0.0595(19) 0.0619(19) 0.0667(19) 0.0178(16) -0.0037(15) 0.0157(15)
C12 0.061(3) 0.047(2) 0.046(2) 0.0063(18) 0.0177(19) 0.0016(19)
O2 0.120(3) 0.075(2) 0.0428(17) -0.0035(15) 0.0336(18) 0.000(2)
C13 0.0352(17) 0.0439(19) 0.0336(17) 0.0005(14) 0.0093(14) 0.0050(15)
C14 0.0301(16) 0.0411(18) 0.0362(17) 0.0051(14) 0.0103(13) 0.0067(14)
C15 0.0314(16) 0.0370(18) 0.0389(17) 0.0053(14) 0.0111(14) 0.0043(13)
N1 0.0303(14) 0.0449(17) 0.0437(16) 0.0023(13) 0.0115(12) 0.0019(12)
C16 0.0398(18) 0.0363(18) 0.0425(18) 0.0016(14) 0.0105(15) -0.0018(14)
C17 0.0381(18) 0.0367(18) 0.0405(18) -0.0009(14) 0.0115(14) 0.0013(14)
Se1 0.03067(19) 0.0525(2) 0.0455(2) -0.00533(16) 0.00780(15) 0.00694(15)
C18 0.044(2) 0.065(3) 0.040(2) -0.0060(18) 0.0011(16) 0.0111(19)
C19 0.036(2) 0.062(3) 0.054(2) -0.010(2) -0.0002(17) 0.0092(18)
C20 0.059(3) 0.050(2) 0.084(3) 0.005(2) 0.039(2) -0.005(2)
C21 0.0457(17) 0.0448(19) 0.0475(18) -0.0001(15) 0.0183(15) 0.0047(15)
O3 0.0544(17) 0.0651(19) 0.0693(19) -0.0242(15) 0.0183(14) -0.0009(14)
O4 0.0465(14) 0.0604(17) 0.0567(16) -0.0049(13) 0.0143(12) 0.0160(13)
C22 0.059(3) 0.072(3) 0.073(3) -0.005(2) 0.028(2) 0.021(2)
C23 0.0412(19) 0.059(2) 0.059(2) -0.0182(17) 0.0158(16) -0.0019(16)
O5 0.065(2) 0.064(2) 0.107(3) -0.0273(18) 0.0271(19) -0.0239(16)
O6 0.0540(16) 0.093(2) 0.0470(15) -0.0142(14) 0.0017(13) 0.0006(16)
C24 0.084(4) 0.163(6) 0.067(3) -0.038(4) -0.010(3) -0.003(4)
C25 0.116(6) 0.130(6) 0.112(5) 0.014(5) 0.057(5) 0.007(5)
Cl1 0.0987(13) 0.1600(19) 0.1543(19) 0.0913(16) 0.0026(12) -0.0145(13)
Cl2 0.148(2) 0.222(3) 0.1174(17) 0.0636(18) -0.0274(15) -0.016(2)

loop_
_atom_type_symbol
_atom_type_description
_atom_type_scat_dispersion_real
_atom_type_scat_dispersion_imag
_atom_type_scat_source
C C 0.0033 0.0016 'International Tables Vol C Tables 4.2.6.8 and 6.1.1.4'
H H 0.0000 0.0000 'International Tables Vol C Tables 4.2.6.8 and 6.1.1.4'
N N 0.0061 0.0033 'International Tables Vol C Tables 4.2.6.8 and 6.1.1.4'
O O 0.0106 0.0060 'International Tables Vol C Tables 4.2.6.8 and 6.1.1.4'
Cl Cl 0.1484 0.1585 'International Tables Vol C Tables 4.2.6.8 and 6.1.1.4'
Fe Fe 0.3463 0.8444 'International Tables Vol C Tables 4.2.6.8 and 6.1.1.4'
Se Se -0.0929 2.2259 'International Tables Vol C Tables 4.2.6.8 and 6.1.1.4'

loop_
_geom_angle_atom_site_label_1
_geom_angle_atom_site_label_2
_geom_angle_atom_site_label_3
_geom_angle
C12 Fe1 C11 87.77(18)
C12 Fe1 C13 97.04(16)
C11 Fe1 C13 94.05(15)
C12 Fe1 C2 91.1(2)
C11 Fe1 C2 105.2(2)
C13 Fe1 C2 159.4(2)
C12 Fe1 C1 89.4(2)
C11 Fe1 C1 144.0(2)
C13 Fe1 C1 121.9(2)
C2 Fe1 C1 38.9(2)
C12 Fe1 C3 125.4(2)
C11 Fe1 C3 88.04(19)
C13 Fe1 C3 137.56(19)
C2 Fe1 C3 38.7(2)
C1 Fe1 C3 64.8(2)
C12 Fe1 C5 121.3(2)
C11 Fe1 C5 147.73(19)
C13 Fe1 C5 95.65(19)
C2 Fe1 C5 64.1(2)
C1 Fe1 C5 37.6(2)
C3 Fe1 C5 64.4(2)
C12 Fe1 C4 153.0(2)
C11 Fe1 C4 109.52(19)
C13 Fe1 C4 102.11(18)
C2 Fe1 C4 64.8(2)
C1 Fe1 C4 64.2(2)
C3 Fe1 C4 39.0(2)
C5 Fe1 C4 38.27(19)
C12 Fe1 Fe2 105.75(14)
C11 Fe1 Fe2 46.78(11)
C13 Fe1 Fe2 49.77(10)
C2 Fe1 Fe2 144.98(18)
C1 Fe1 Fe2 162.99(16)
C3 Fe1 Fe2 110.12(16)
C5 Fe1 Fe2 125.39(15)
C4 Fe1 Fe2 101.19(14)
C11 Fe2 C13 99.38(16)
C11 Fe2 C8 118.7(3)
C13 Fe2 C8 98.2(3)
C11 Fe2 C7 86.9(3)
C13 Fe2 C7 130.2(4)
C8 Fe2 C7 40.1(3)
C11 Fe2 C10' 149.3(3)
C13 Fe2 C10' 108.2(3)
C8 Fe2 C10' 45.2(4)
C7 Fe2 C10' 65.2(4)
C11 Fe2 C6' 114.2(4)
C13 Fe2 C6' 146.4(4)
C8 Fe2 C6' 64.3(3)
C7 Fe2 C6' 53.4(3)
C10' Fe2 C6' 38.9(4)
C11 Fe2 C9' 129.9(3)
C13 Fe2 C9' 93.0(3)
C8 Fe2 C9' 11.5(3)
C7 Fe2 C9' 50.3(4)
C10' Fe2 C9' 37.6(3)
C6' Fe2 C9' 64.2(3)
C11 Fe2 C9 153.3(3)
C13 Fe2 C9 100.6(3)
C8 Fe2 C9 40.7(3)
C7 Fe2 C9 66.7(4)
C10' Fe2 C9 8.6(4)
C6' Fe2 C9 47.1(4)
C9' Fe2 C9 31.6(3)
C11 Fe2 C7' 84.7(3)
C13 Fe2 C7' 153.5(4)
C8 Fe2 C7' 57.9(4)
C7 Fe2 C7' 23.3(3)
C10' Fe2 C7' 64.6(4)
C6' Fe2 C7' 37.6(3)
C9' Fe2 C7' 65.5(3)
C9 Fe2 C7' 69.6(4)
C11 Fe2 C6 93.9(4)
C13 Fe2 C6 162.5(2)
C8 Fe2 C6 65.1(3)
C7 Fe2 C6 38.8(3)
C10' Fe2 C6 56.6(4)
C6' Fe2 C6 22.1(3)
C9' Fe2 C6 69.6(3)
C9 Fe2 C6 63.5(4)
C7' Fe2 C6 17.5(3)
C11 Fe2 C8' 92.3(3)
C13 Fe2 C8' 114.7(3)
C8 Fe2 C8' 28.2(3)
C7 Fe2 C8' 15.7(3)
C10' Fe2 C8' 64.3(4)
C6' Fe2 C8' 63.6(3)
C9' Fe2 C8' 39.5(3)
C9 Fe2 C8' 63.2(4)
C7' Fe2 C8' 38.7(3)
C6 Fe2 C8' 52.9(3)
C11 Fe2 N1 92.07(14)
C13 Fe2 N1 85.38(13)
C8 Fe2 N1 147.7(3)
C7 Fe2 N1 144.1(4)
C10' Fe2 N1 103.1(3)
C6' Fe2 N1 95.3(3)
C9' Fe2 N1 137.5(3)
C9 Fe2 N1 107.0(3)
C7' Fe2 N1 120.8(4)
C6 Fe2 N1 105.7(3)
C8' Fe2 N1 158.4(3)
C5 C1 C2 108.5(5)
C5 C1 Fe1 72.3(3)
C2 C1 Fe1 70.5(3)
C5 C1 H1 125.7
C2 C1 H1 125.7
Fe1 C1 H1 123.0
C1 C2 C3 108.1(5)
C1 C2 Fe1 70.6(3)
C3 C2 Fe1 71.6(3)
C1 C2 H2 126.0
C3 C2 H2 126.0
Fe1 C2 H2 123.5
C2 C3 C4 107.0(5)
C2 C3 Fe1 69.7(3)
C4 C3 Fe1 70.7(3)
C2 C3 H3 126.5
C4 C3 H3 126.5
Fe1 C3 H3 124.7
C5 C4 C3 107.2(5)
C5 C4 Fe1 70.8(3)
C3 C4 Fe1 70.3(3)
C5 C4 H4 126.4
C3 C4 H4 126.4
Fe1 C4 H4 124.1
C1 C5 C4 109.2(5)
C1 C5 Fe1 70.1(3)
C4 C5 Fe1 70.9(3)
C1 C5 H5 125.4
C4 C5 H5 125.4
Fe1 C5 H5 125.2
C10 C6 C7 110.5(8)
C10 C6 Fe2 73.9(5)
C7 C6 Fe2 67.6(5)
C10 C6 H6 124.7
C7 C6 H6 124.7
Fe2 C6 H6 125.3
C6 C7 C8 106.9(8)
C6 C7 Fe2 73.6(5)
C8 C7 Fe2 69.5(5)
C6 C7 H7 126.5
C8 C7 H7 126.5
Fe2 C7 H7 122.1
C7 C8 C9 107.2(8)
C7 C8 Fe2 70.4(5)
C9 C8 Fe2 72.7(6)
C7 C8 H8 126.4
C9 C8 H8 126.4
Fe2 C8 H8 122.3
C10 C9 C8 106.8(8)
C10 C9 Fe2 73.7(6)
C8 C9 Fe2 66.6(5)
C10 C9 H9 126.6
C8 C9 H9 126.6
Fe2 C9 H9 124.6
C6 C10 C9 108.6(7)
C6 C10 Fe2 69.2(5)
C9 C10 Fe2 68.7(6)
C6 C10 H10 125.7
C9 C10 H10 125.7
Fe2 C10 H10 127.9
C7' C6' C10' 110.1(7)
C7' C6' Fe2 72.7(5)
C10' C6' Fe2 70.5(6)
C7' C6' H6' 125.0
C10' C6' H6' 125.0
Fe2 C6' H6' 123.3
C6' C7' C8' 106.7(7)
C6' C7' Fe2 69.6(5)
C8' C7' Fe2 70.8(5)
C6' C7' H7' 126.6
C8' C7' H7' 126.6
Fe2 C7' H7' 124.5
C7' C8' C9' 107.4(8)
C7' C8' Fe2 70.4(5)
C9' C8' Fe2 69.8(5)
C7' C8' H8' 126.3
C9' C8' H8' 126.3
Fe2 C8' H8' 125.1
C10' C9' C8' 106.8(8)
C10' C9' Fe2 69.9(6)
C8' C9' Fe2 70.7(5)
C10' C9' H9' 126.6
C8' C9' H9' 126.6
Fe2 C9' H9' 124.4
C9' C10' C6' 109.0(9)
C9' C10' Fe2 72.5(6)
C6' C10' Fe2 70.6(6)
C9' C10' H10' 125.5
C6' C10' H10' 125.5
Fe2 C10' H10' 123.0
O1 C11 Fe2 142.4(4)
O1 C11 Fe1 134.2(3)
Fe2 C11 Fe1 83.16(15)
O2 C12 Fe1 173.4(4)
C14 C13 C18 112.7(3)
C14 C13 Fe2 108.0(2)
C18 C13 Fe2 124.9(2)
C14 C13 Fe1 107.7(2)
C18 C13 Fe1 120.2(3)
Fe2 C13 Fe1 78.15(12)
C15 C14 C13 123.8(3)
C15 C14 Se1 109.6(2)
C13 C14 Se1 126.5(3)
C14 C15 C16 116.8(3)
C14 C15 N1 114.8(3)
C16 C15 N1 128.1(3)
C15 N1 C20 105.2(3)
C15 N1 C19 113.1(3)
C20 N1 C19 108.3(3)
C15 N1 Fe2 105.8(2)
C20 N1 Fe2 112.2(3)
C19 N1 Fe2 112.1(2)
C17 C16 C15 113.9(3)
C17 C16 C23 121.3(3)
C15 C16 C23 124.8(3)
C16 C17 C21 125.0(3)
C16 C17 Se1 112.2(3)
C21 C17 Se1 122.8(3)
C17 Se1 C14 87.23(15)
C13 C18 H18A 109.5
C13 C18 H18B 109.5
H18A C18 H18B 109.5
C13 C18 H18C 109.5
H18A C18 H18C 109.5
H18B C18 H18C 109.5
N1 C19 H19A 109.5
N1 C19 H19B 109.5
H19A C19 H19B 109.5
N1 C19 H19C 109.5
H19A C19 H19C 109.5
H19B C19 H19C 109.5
N1 C20 H20A 109.5
N1 C20 H20B 109.5
H20A C20 H20B 109.5
N1 C20 H20C 109.5
H20A C20 H20C 109.5
H20B C20 H20C 109.5
O3 C21 O4 123.3(4)
O3 C21 C17 124.0(4)
O4 C21 C17 112.7(3)
C21 O4 C22 115.5(3)
O4 C22 H22A 109.5
O4 C22 H22B 109.5
H22A C22 H22B 109.5
O4 C22 H22C 109.5
H22A C22 H22C 109.5
H22B C22 H22C 109.5
O5 C23 O6 125.9(4)
O5 C23 C16 124.6(4)
O6 C23 C16 109.5(4)
C23 O6 C24 116.8(5)
O6 C24 H24A 109.5
O6 C24 H24B 109.5
H24A C24 H24B 109.5
O6 C24 H24C 109.5
H24A C24 H24C 109.5
H24B C24 H24C 109.5
Cl2 C25 Cl1 114.9(4)
Cl2 C25 H25A 108.6
Cl1 C25 H25A 108.6
Cl2 C25 H25B 108.6
Cl1 C25 H25B 108.6
H25A C25 H25B 107.5

loop_
_geom_bond_atom_site_label_1
_geom_bond_atom_site_label_2
_geom_bond_distance
Fe1 C12 1.740(4)
Fe1 C11 1.958(4)
Fe1 C13 2.043(4)
Fe1 C2 2.106(5)
Fe1 C1 2.106(5)
Fe1 C3 2.129(5)
Fe1 C5 2.134(5)
Fe1 C4 2.135(4)
Fe1 Fe2 2.5353(8)
Fe2 C11 1.861(4)
Fe2 C13 1.978(3)
Fe2 C8 2.060(9)
Fe2 C7 2.071(9)
Fe2 C10' 2.105(12)
Fe2 C6' 2.106(8)
Fe2 C9' 2.138(9)
Fe2 C9 2.143(11)
Fe2 C7' 2.146(9)
Fe2 C6 2.148(9)
Fe2 C8' 2.151(9)
Fe2 N1 2.158(3)
C1 C5 1.368(7)
C1 C2 1.402(8)
C1 H1 0.9300
C2 C3 1.403(8)
C2 H2 0.9300
C3 C4 1.424(7)
C3 H3 0.9300
C4 C5 1.400(7)
C4 H4 0.9300
C5 H5 0.9300
C6 C10 1.380(12)
C6 C7 1.403(11)
C6 H6 0.9300
C7 C8 1.417(11)
C7 H7 0.9300
C8 C9 1.463(11)
C8 H8 0.9300
C9 C10 1.401(11)
C9 H9 0.9300
C10 H10 0.9300
C6' C7' 1.372(11)
C6' C10' 1.401(13)
C6' H6' 0.9300
C7' C8' 1.425(11)
C7' H7' 0.9300
C8' C9' 1.451(11)
C8' H8' 0.9300
C9' C10' 1.369(12)
C9' H9' 0.9300
C10' H10' 0.9300
C11 O1 1.180(4)
C12 O2 1.150(5)
C13 C14 1.444(5)
C13 C18 1.521(5)
C14 C15 1.369(5)
C14 Se1 1.888(3)
C15 C16 1.419(5)
C15 N1 1.460(4)
N1 C20 1.493(5)
N1 C19 1.493(5)
C16 C17 1.361(5)
C16 C23 1.496(5)
C17 C21 1.456(5)
C17 Se1 1.868(4)
C18 H18A 0.9600
C18 H18B 0.9600
C18 H18C 0.9600
C19 H19A 0.9600
C19 H19B 0.9600
C19 H19C 0.9600
C20 H20A 0.9600
C20 H20B 0.9600
C20 H20C 0.9600
C21 O3 1.207(5)
C21 O4 1.337(5)
O4 C22 1.443(5)
C22 H22A 0.9600
C22 H22B 0.9600
C22 H22C 0.9600
C23 O5 1.193(5)
C23 O6 1.327(6)
O6 C24 1.443(6)
C24 H24A 0.9600
C24 H24B 0.9600
C24 H24C 0.9600
C25 Cl2 1.644(7)
C25 Cl1 1.703(8)
C25 H25A 0.9700
C25 H25B 0.9700

loop_
_geom_torsion_atom_site_label_1
_geom_torsion_atom_site_label_2
_geom_torsion_atom_site_label_3
_geom_torsion_atom_site_label_4
_geom_torsion
C12 Fe1 C1 C5 -149.8(4)
C11 Fe1 C1 C5 124.8(4)
C13 Fe1 C1 C5 -51.8(4)
C2 Fe1 C1 C5 117.8(5)
C3 Fe1 C1 C5 80.1(4)
C4 Fe1 C1 C5 36.7(3)
Fe2 Fe1 C1 C5 3.8(8)
C12 Fe1 C1 C2 92.4(4)
C11 Fe1 C1 C2 7.0(5)
C13 Fe1 C1 C2 -169.6(3)
C3 Fe1 C1 C2 -37.7(3)
C5 Fe1 C1 C2 -117.8(5)
C4 Fe1 C1 C2 -81.1(4)
Fe2 Fe1 C1 C2 -114.0(6)
C5 C1 C2 C3 -0.6(6)
Fe1 C1 C2 C3 62.1(3)
C5 C1 C2 Fe1 -62.7(4)
C12 Fe1 C2 C1 -87.8(3)
C11 Fe1 C2 C1 -175.7(3)
C13 Fe1 C2 C1 25.7(7)
C3 Fe1 C2 C1 117.7(5)
C5 Fe1 C2 C1 36.9(3)
C4 Fe1 C2 C1 79.5(4)
Fe2 Fe1 C2 C1 152.2(3)
C12 Fe1 C2 C3 154.6(4)
C11 Fe1 C2 C3 66.6(4)
C13 Fe1 C2 C3 -92.0(6)
C1 Fe1 C2 C3 -117.7(5)
C5 Fe1 C2 C3 -80.7(4)
C4 Fe1 C2 C3 -38.1(3)
Fe2 Fe1 C2 C3 34.6(5)
C1 C2 C3 C4 -0.3(6)
Fe1 C2 C3 C4 61.2(3)
C1 C2 C3 Fe1 -61.5(3)
C12 Fe1 C3 C2 -31.8(4)
C11 Fe1 C3 C2 -117.6(4)
C13 Fe1 C3 C2 148.5(3)
C1 Fe1 C3 C2 37.9(3)
C5 Fe1 C3 C2 79.7(4)
C4 Fe1 C3 C2 117.4(5)
Fe2 Fe1 C3 C2 -159.7(3)
C12 Fe1 C3 C4 -149.2(3)
C11 Fe1 C3 C4 125.0(3)
C13 Fe1 C3 C4 31.1(4)
C2 Fe1 C3 C4 -117.4(5)
C1 Fe1 C3 C4 -79.5(3)
C5 Fe1 C3 C4 -37.7(3)
Fe2 Fe1 C3 C4 82.9(3)
C2 C3 C4 C5 1.0(5)
Fe1 C3 C4 C5 61.6(3)
C2 C3 C4 Fe1 -60.6(3)
C12 Fe1 C4 C5 -50.4(6)
C11 Fe1 C4 C5 -177.5(3)
C13 Fe1 C4 C5 83.7(3)
C2 Fe1 C4 C5 -79.4(4)
C1 Fe1 C4 C5 -36.1(3)
C3 Fe1 C4 C5 -117.2(5)
Fe2 Fe1 C4 C5 134.6(3)
C12 Fe1 C4 C3 66.8(6)
C11 Fe1 C4 C3 -60.3(4)
C13 Fe1 C4 C3 -159.1(3)
C2 Fe1 C4 C3 37.8(3)
C1 Fe1 C4 C3 81.1(4)
C5 Fe1 C4 C3 117.2(5)
Fe2 Fe1 C4 C3 -108.2(3)
C2 C1 C5 C4 1.2(6)
Fe1 C1 C5 C4 -60.4(3)
C2 C1 C5 Fe1 61.6(3)
C3 C4 C5 C1 -1.4(6)
Fe1 C4 C5 C1 59.8(3)
C3 C4 C5 Fe1 -61.2(3)
C12 Fe1 C5 C1 36.1(4)
C11 Fe1 C5 C1 -115.3(4)
C13 Fe1 C5 C1 137.9(3)
C2 Fe1 C5 C1 -38.1(3)
C3 Fe1 C5 C1 -81.3(4)
C4 Fe1 C5 C1 -119.7(5)
Fe2 Fe1 C5 C1 -178.6(3)
C12 Fe1 C5 C4 155.8(3)
C11 Fe1 C5 C4 4.4(5)
C13 Fe1 C5 C4 -102.4(3)
C2 Fe1 C5 C4 81.5(4)
C1 Fe1 C5 C4 119.7(5)
C3 Fe1 C5 C4 38.4(3)
Fe2 Fe1 C5 C4 -58.9(4)
C11 Fe2 C6 C10 159.0(5)
C13 Fe2 C6 C10 -61.9(17)
C8 Fe2 C6 C10 -81.1(5)
C7 Fe2 C6 C10 -120.9(7)
C10' Fe2 C6 C10 -29.8(5)
C6' Fe2 C6 C10 1.6(8)
C9' Fe2 C6 C10 -69.7(5)
C9 Fe2 C6 C10 -35.8(5)
C7' Fe2 C6 C10 -142.6(14)
C8' Fe2 C6 C10 -111.0(6)
N1 Fe2 C6 C10 65.8(5)
C11 Fe2 C6 C7 -80.1(7)
C13 Fe2 C6 C7 59.0(19)
C8 Fe2 C6 C7 39.8(5)
C10' Fe2 C6 C7 91.1(6)
C6' Fe2 C6 C7 122.5(10)
C9' Fe2 C6 C7 51.2(6)
C9 Fe2 C6 C7 85.1(6)
C7' Fe2 C6 C7 -21.7(10)
C8' Fe2 C6 C7 9.9(5)
N1 Fe2 C6 C7 -173.3(6)
C10 C6 C7 C8 -0.3(10)
Fe2 C6 C7 C8 -61.9(6)
C10 C6 C7 Fe2 61.7(6)
C11 Fe2 C7 C6 100.2(7)
C13 Fe2 C7 C6 -160.2(6)
C8 Fe2 C7 C6 -115.7(7)
C10' Fe2 C7 C6 -66.8(6)
C6' Fe2 C7 C6 -23.3(4)
C9' Fe2 C7 C6 -108.2(6)
C9 Fe2 C7 C6 -76.1(6)
C7' Fe2 C7 C6 16.3(8)
C8' Fe2 C7 C6 -149.7(16)
N1 Fe2 C7 C6 11.0(9)
C11 Fe2 C7 C8 -144.1(6)
C13 Fe2 C7 C8 -44.5(7)
C10' Fe2 C7 C8 48.9(6)
C6' Fe2 C7 C8 92.4(6)
C9' Fe2 C7 C8 7.5(6)
C9 Fe2 C7 C8 39.6(5)
C7' Fe2 C7 C8 132.0(10)
C6 Fe2 C7 C8 115.7(7)
C8' Fe2 C7 C8 -34.0(12)
N1 Fe2 C7 C8 126.7(7)
C6 C7 C8 C9 0.8(10)
Fe2 C7 C8 C9 -63.8(7)
C6 C7 C8 Fe2 64.6(6)
C11 Fe2 C8 C7 41.8(7)
C13 Fe2 C8 C7 147.3(6)
C10' Fe2 C8 C7 -105.2(8)
C6' Fe2 C8 C7 -63.0(6)
C9' Fe2 C8 C7 -150(2)
C9 Fe2 C8 C7 -116.1(8)
C7' Fe2 C8 C7 -20.3(5)
C6 Fe2 C8 C7 -38.5(5)
C8' Fe2 C8 C7 18.7(7)
N1 Fe2 C8 C7 -118.3(8)
C11 Fe2 C8 C9 157.9(5)
C13 Fe2 C8 C9 -96.6(6)
C7 Fe2 C8 C9 116.1(8)
C10' Fe2 C8 C9 10.9(7)
C6' Fe2 C8 C9 53.1(6)
C9' Fe2 C8 C9 -33.5(19)
C7' Fe2 C8 C9 95.8(6)
C6 Fe2 C8 C9 77.6(6)
C8' Fe2 C8 C9 134.8(9)
N1 Fe2 C8 C9 -2.3(9)
C7 C8 C9 C10 -1.0(11)
Fe2 C8 C9 C10 -63.3(7)
C7 C8 C9 Fe2 62.3(6)
C11 Fe2 C9 C10 69.7(10)
C13 Fe2 C9 C10 -152.6(6)
C8 Fe2 C9 C10 117.0(8)
C7 Fe2 C9 C10 78.0(6)
C10' Fe2 C9 C10 0(3)
C6' Fe2 C9 C10 17.0(5)
C9' Fe2 C9 C10 129.1(9)
C7' Fe2 C9 C10 53.0(6)
C6 Fe2 C9 C10 35.2(5)
C8' Fe2 C9 C10 94.9(6)
N1 Fe2 C9 C10 -64.2(6)
C11 Fe2 C9 C8 -47.4(11)
C13 Fe2 C9 C8 90.4(6)
C7 Fe2 C9 C8 -39.1(5)
C10' Fe2 C9 C8 -117(4)
C6' Fe2 C9 C8 -100.0(7)
C9' Fe2 C9 C8 12.1(7)
C7' Fe2 C9 C8 -64.0(6)
C6 Fe2 C9 C8 -81.8(6)
C8' Fe2 C9 C8 -22.1(5)
N1 Fe2 C9 C8 178.7(5)
C7 C6 C10 C9 -0.4(11)
Fe2 C6 C10 C9 57.5(7)
C7 C6 C10 Fe2 -57.9(6)
C8 C9 C10 C6 0.8(11)
Fe2 C9 C10 C6 -57.8(6)
C8 C9 C10 Fe2 58.7(7)
C11 Fe2 C10 C6 -26.9(6)
C13 Fe2 C10 C6 158.8(5)
C8 Fe2 C10 C6 81.1(5)
C7 Fe2 C10 C6 36.5(5)
C10' Fe2 C10 C6 120.9(9)
C6' Fe2 C10 C6 -2.3(12)
C9' Fe2 C10 C6 93.3(5)
C9 Fe2 C10 C6 120.9(7)
C7' Fe2 C10 C6 13.5(5)
C8' Fe2 C10 C6 51.5(5)
N1 Fe2 C10 C6 -118.6(5)
C11 Fe2 C10 C9 -147.8(6)
C13 Fe2 C10 C9 37.9(7)
C8 Fe2 C10 C9 -39.8(5)
C7 Fe2 C10 C9 -84.3(6)
C10' Fe2 C10 C9 0.1(10)
C6' Fe2 C10 C9 -123.2(16)
C9' Fe2 C10 C9 -27.5(5)
C7' Fe2 C10 C9 -107.4(7)
C6 Fe2 C10 C9 -120.9(7)
C8' Fe2 C10 C9 -69.3(6)
N1 Fe2 C10 C9 120.5(6)
C11 Fe2 C6' C7' -41.6(7)
C13 Fe2 C6' C7' 134.1(8)
C8 Fe2 C6' C7' 70.0(6)
C7 Fe2 C6' C7' 24.4(5)
C10' Fe2 C6' C7' 119.4(7)
C9' Fe2 C6' C7' 82.7(6)
C9 Fe2 C6' C7' 115.4(7)
C6 Fe2 C6' C7' -16.7(8)
C8' Fe2 C6' C7' 38.5(5)
N1 Fe2 C6' C7' -136.3(6)
C11 Fe2 C6' C10' -161.0(6)
C13 Fe2 C6' C10' 14.7(9)
C8 Fe2 C6' C10' -49.5(6)
C7 Fe2 C6' C10' -95.1(6)
C9' Fe2 C6' C10' -36.7(6)
C9 Fe2 C6' C10' -4.1(8)
C7' Fe2 C6' C10' -119.4(7)
C6 Fe2 C6' C10' -136.2(11)
C8' Fe2 C6' C10' -81.0(6)
N1 Fe2 C6' C10' 104.3(6)
C10' C6' C7' C8' -0.5(10)
Fe2 C6' C7' C8' -61.5(6)
C10' C6' C7' Fe2 61.0(7)
C11 Fe2 C7' C6' 142.5(7)
C13 Fe2 C7' C6' -117.1(10)
C8 Fe2 C7' C6' -88.6(6)
C7 Fe2 C7' C6' -123.1(10)
C10' Fe2 C7' C6' -37.2(5)
C9' Fe2 C7' C6' -78.9(6)
C9 Fe2 C7' C6' -44.9(6)
C6 Fe2 C7' C6' 21.2(10)
C8' Fe2 C7' C6' -117.0(7)
N1 Fe2 C7' C6' 53.3(6)
C11 Fe2 C7' C8' -100.4(6)
C13 Fe2 C7' C8' 0.0(11)
C8 Fe2 C7' C8' 28.4(5)
C7 Fe2 C7' C8' -6.0(8)
C10' Fe2 C7' C8' 79.8(5)
C6' Fe2 C7' C8' 117.0(7)
C9' Fe2 C7' C8' 38.1(5)
C9 Fe2 C7' C8' 72.2(5)
C6 Fe2 C7' C8' 138.2(14)
N1 Fe2 C7' C8' 170.3(5)
C6' C7' C8' C9' 0.4(10)
Fe2 C7' C8' C9' -60.2(6)
C6' C7' C8' Fe2 60.7(6)
C11 Fe2 C8' C7' 78.5(6)
C13 Fe2 C8' C7' 180.0(5)
C8 Fe2 C8' C7' -121.6(9)
C7 Fe2 C8' C7' 8.8(12)
C10' Fe2 C8' C7' -80.8(6)
C6' Fe2 C8' C7' -37.4(5)
C9' Fe2 C8' C7' -118.0(7)
C9 Fe2 C8' C7' -90.4(6)
C6 Fe2 C8' C7' -14.6(5)
N1 Fe2 C8' C7' -23.0(12)
C11 Fe2 C8' C9' -163.5(5)
C13 Fe2 C8' C9' -62.0(6)
C8 Fe2 C8' C9' -3.7(8)
C7 Fe2 C8' C9' 126.8(16)
C10' Fe2 C8' C9' 37.1(5)
C6' Fe2 C8' C9' 80.6(5)
C9 Fe2 C8' C9' 27.6(5)
C7' Fe2 C8' C9' 118.0(7)
C6 Fe2 C8' C9' 103.4(6)
N1 Fe2 C8' C9' 95.0(10)
C7' C8' C9' C10' -0.2(11)
Fe2 C8' C9' C10' -60.9(7)
C7' C8' C9' Fe2 60.7(6)
C11 Fe2 C9' C10' 138.8(6)
C13 Fe2 C9' C10' -116.4(7)
C8 Fe2 C9' C10' 126(2)
C7 Fe2 C9' C10' 100.6(7)
C6' Fe2 C9' C10' 37.9(6)
C9 Fe2 C9' C10' -11.0(9)
C7' Fe2 C9' C10' 79.6(7)
C6 Fe2 C9' C10' 61.3(7)
C8' Fe2 C9' C10' 117.0(8)
N1 Fe2 C9' C10' -30.0(8)
C11 Fe2 C9' C8' 21.7(7)
C13 Fe2 C9' C8' 126.6(6)
C8 Fe2 C9' C8' 8.7(19)
C7 Fe2 C9' C8' -16.4(5)
C10' Fe2 C9' C8' -117.0(8)
C6' Fe2 C9' C8' -79.1(5)
C9 Fe2 C9' C8' -128.0(9)
C7' Fe2 C9' C8' -37.4(5)
C6 Fe2 C9' C8' -55.8(5)
N1 Fe2 C9' C8' -147.1(6)
C8' C9' C10' C6' -0.1(12)
Fe2 C9' C10' C6' -61.5(7)
C8' C9' C10' Fe2 61.4(6)
C7' C6' C10' C9' 0.4(12)
Fe2 C6' C10' C9' 62.7(8)
C7' C6' C10' Fe2 -62.3(7)
C11 Fe2 C10' C9' -82.6(9)
C13 Fe2 C10' C9' 70.3(7)
C8 Fe2 C10' C9' -13.2(6)
C7 Fe2 C10' C9' -56.4(7)
C6' Fe2 C10' C9' -118.2(9)
C9 Fe2 C10' C9' 42(3)
C7' Fe2 C10' C9' -82.1(7)
C6 Fe2 C10' C9' -100.0(7)
C8' Fe2 C10' C9' -39.0(5)
N1 Fe2 C10' C9' 159.7(6)
C11 Fe2 C10' C6' 35.6(10)
C13 Fe2 C10' C6' -171.5(6)
C8 Fe2 C10' C6' 105.0(7)
C7 Fe2 C10' C6' 61.8(5)
C9' Fe2 C10' C6' 118.2(9)
C9 Fe2 C10' C6' 160(4)
C7' Fe2 C10' C6' 36.1(5)
C6 Fe2 C10' C6' 18.2(5)
C8' Fe2 C10' C6' 79.2(6)
N1 Fe2 C10' C6' -82.1(6)
C13 Fe2 C11 O1 167.6(5)
C8 Fe2 C11 O1 -87.6(6)
C7 Fe2 C11 O1 -62.1(7)
C10' Fe2 C11 O1 -38.4(9)
C6' Fe2 C11 O1 -14.8(6)
C9' Fe2 C11 O1 -90.5(6)
C9 Fe2 C11 O1 -54.4(9)
C7' Fe2 C11 O1 -38.8(7)
C6 Fe2 C11 O1 -23.9(6)
C8' Fe2 C11 O1 -76.8(6)
N1 Fe2 C11 O1 82.0(5)
C13 Fe2 C11 Fe1 -18.05(16)
C8 Fe2 C11 Fe1 86.8(3)
C7 Fe2 C11 Fe1 112.2(4)
C10' Fe2 C11 Fe1 135.9(6)
C6' Fe2 C11 Fe1 159.5(3)
C9' Fe2 C11 Fe1 83.8(3)
C9 Fe2 C11 Fe1 119.9(7)
C7' Fe2 C11 Fe1 135.5(4)
C6 Fe2 C11 Fe1 150.4(3)
C8' Fe2 C11 Fe1 97.5(3)
N1 Fe2 C11 Fe1 -103.71(12)
C12 Fe1 C11 O1 -70.7(5)
C13 Fe1 C11 O1 -167.6(4)
C2 Fe1 C11 O1 19.9(5)
C1 Fe1 C11 O1 15.3(6)
C3 Fe1 C11 O1 54.9(5)
C5 Fe1 C11 O1 85.2(6)
C4 Fe1 C11 O1 88.1(5)
Fe2 Fe1 C11 O1 175.2(5)
C12 Fe1 C11 Fe2 114.16(17)
C13 Fe1 C11 Fe2 17.26(15)
C2 Fe1 C11 Fe2 -155.32(19)
C1 Fe1 C11 Fe2 -159.9(3)
C3 Fe1 C11 Fe2 -120.3(2)
C5 Fe1 C11 Fe2 -90.0(4)
C4 Fe1 C11 Fe2 -87.1(2)
C11 Fe1 C12 O2 105(4)
C13 Fe1 C12 O2 -161(4)
C2 Fe1 C12 O2 0(4)
C1 Fe1 C12 O2 -39(4)
C3 Fe1 C12 O2 19(4)
C5 Fe1 C12 O2 -60(4)
C4 Fe1 C12 O2 -26(4)
Fe2 Fe1 C12 O2 149(4)
C11 Fe2 C13 C14 -87.5(3)
C8 Fe2 C13 C14 151.5(4)
C7 Fe2 C13 C14 178.7(3)
C10' Fe2 C13 C14 106.1(4)
C6' Fe2 C13 C14 96.5(5)
C9' Fe2 C13 C14 141.3(4)
C9 Fe2 C13 C14 110.3(4)
C7' Fe2 C13 C14 175.6(6)
C6 Fe2 C13 C14 134.0(14)
C8' Fe2 C13 C14 175.5(3)
N1 Fe2 C13 C14 3.8(2)
C11 Fe2 C13 C18 136.3(3)
C8 Fe2 C13 C18 15.3(4)
C7 Fe2 C13 C18 42.4(5)
C10' Fe2 C13 C18 -30.1(5)
C6' Fe2 C13 C18 -39.7(6)
C9' Fe2 C13 C18 5.1(4)
C9 Fe2 C13 C18 -25.9(4)
C7' Fe2 C13 C18 39.3(8)
C6 Fe2 C13 C18 -2.2(15)
C8' Fe2 C13 C18 39.3(4)
N1 Fe2 C13 C18 -132.4(3)
C11 Fe2 C13 Fe1 17.53(15)
C8 Fe2 C13 Fe1 -103.5(3)
C7 Fe2 C13 Fe1 -76.3(3)
C10' Fe2 C13 Fe1 -148.8(3)
C6' Fe2 C13 Fe1 -158.5(5)
C9' Fe2 C13 Fe1 -113.7(3)
C9 Fe2 C13 Fe1 -144.6(3)
C7' Fe2 C13 Fe1 -79.4(7)
C6 Fe2 C13 Fe1 -121.0(14)
C8' Fe2 C13 Fe1 -79.4(3)
N1 Fe2 C13 Fe1 108.87(11)
C12 Fe1 C13 C14 0.7(3)
C11 Fe1 C13 C14 88.9(3)
C2 Fe1 C13 C14 -111.8(6)
C1 Fe1 C13 C14 -93.1(3)
C3 Fe1 C13 C14 -179.6(3)
C5 Fe1 C13 C14 -121.9(3)
C4 Fe1 C13 C14 -160.1(3)
Fe2 Fe1 C13 C14 105.4(3)
C12 Fe1 C13 C18 131.6(3)
C11 Fe1 C13 C18 -140.1(3)
C2 Fe1 C13 C18 19.2(7)
C1 Fe1 C13 C18 37.9(4)
C3 Fe1 C13 C18 -48.6(4)
C5 Fe1 C13 C18 9.0(3)
C4 Fe1 C13 C18 -29.2(3)
Fe2 Fe1 C13 C18 -123.7(3)
C12 Fe1 C13 Fe2 -104.70(16)
C11 Fe1 C13 Fe2 -16.45(14)
C2 Fe1 C13 Fe2 142.8(5)
C1 Fe1 C13 Fe2 161.56(18)
C3 Fe1 C13 Fe2 75.1(3)
C5 Fe1 C13 Fe2 132.73(17)
C4 Fe1 C13 Fe2 94.51(17)
C18 C13 C14 C15 146.7(4)
Fe2 C13 C14 C15 4.6(4)
Fe1 C13 C14 C15 -78.3(4)
C18 C13 C14 Se1 -37.0(4)
Fe2 C13 C14 Se1 -179.08(19)
Fe1 C13 C14 Se1 98.0(3)
C13 C14 C15 C16 170.7(3)
Se1 C14 C15 C16 -6.2(4)
C13 C14 C15 N1 -14.7(5)
Se1 C14 C15 N1 168.5(2)
C14 C15 N1 C20 -103.5(4)
C16 C15 N1 C20 70.4(4)
C14 C15 N1 C19 138.5(3)
C16 C15 N1 C19 -47.6(5)
C14 C15 N1 Fe2 15.4(3)
C16 C15 N1 Fe2 -170.7(3)
C11 Fe2 N1 C15 88.7(2)
C13 Fe2 N1 C15 -10.5(2)
C8 Fe2 N1 C15 -108.6(5)
C7 Fe2 N1 C15 176.2(4)
C10' Fe2 N1 C15 -118.1(4)
C6' Fe2 N1 C15 -156.7(4)
C9' Fe2 N1 C15 -99.8(4)
C9 Fe2 N1 C15 -110.2(4)
C7' Fe2 N1 C15 173.8(3)
C6 Fe2 N1 C15 -176.7(4)
C8' Fe2 N1 C15 -169.6(8)
C11 Fe2 N1 C20 -157.1(3)
C13 Fe2 N1 C20 103.7(3)
C8 Fe2 N1 C20 5.6(6)
C7 Fe2 N1 C20 -69.6(5)
C10' Fe2 N1 C20 -3.9(4)
C6' Fe2 N1 C20 -42.6(4)
C9' Fe2 N1 C20 14.4(5)
C9 Fe2 N1 C20 4.0(4)
C7' Fe2 N1 C20 -72.0(4)
C6 Fe2 N1 C20 -62.5(4)
C8' Fe2 N1 C20 -55.5(8)
C11 Fe2 N1 C19 -35.0(3)
C13 Fe2 N1 C19 -134.3(3)
C8 Fe2 N1 C19 127.6(6)
C7 Fe2 N1 C19 52.5(5)
C10' Fe2 N1 C19 118.1(4)
C6' Fe2 N1 C19 79.5(4)
C9' Fe2 N1 C19 136.4(4)
C9 Fe2 N1 C19 126.1(4)
C7' Fe2 N1 C19 50.0(4)
C6 Fe2 N1 C19 59.6(4)
C8' Fe2 N1 C19 66.6(8)
C14 C15 C16 C17 4.7(5)
N1 C15 C16 C17 -169.1(3)
C14 C15 C16 C23 -174.8(4)
N1 C15 C16 C23 11.4(6)
C15 C16 C17 C21 177.8(3)
C23 C16 C17 C21 -2.6(6)
C15 C16 C17 Se1 -0.7(4)
C23 C16 C17 Se1 178.9(3)
C16 C17 Se1 C14 -2.2(3)
C21 C17 Se1 C14 179.3(3)
C15 C14 Se1 C17 4.6(3)
C13 C14 Se1 C17 -172.2(3)
C16 C17 C21 O3 9.1(6)
Se1 C17 C21 O3 -172.6(3)
C16 C17 C21 O4 -170.6(4)
Se1 C17 C21 O4 7.7(5)
O3 C21 O4 C22 1.3(6)
C17 C21 O4 C22 -178.9(3)
C17 C16 C23 O5 92.7(5)
C15 C16 C23 O5 -87.9(5)
C17 C16 C23 O6 -89.1(4)
C15 C16 C23 O6 90.4(4)
O5 C23 O6 C24 -0.3(7)
C16 C23 O6 C24 -178.5(4)
